data_7159057
loop_
_publ_author_name
'Zhang, Mengchu'
'Yu, Sifan'
'Hua, Ruyu'
'Zhang, Dan'
'Qiu, Huang'
'Hu, Wenhao'

_publ_section_title
;
 Copper-catalyzed multicomponent assembly of &#x3b3;-butenolides
 <i>via</i> the interception of carbonyl ylides with iminium ions.
;
_journal_issue 4
_journal_name_full 'Organic &amp; biomolecular chemistry'
_journal_page_first 783
_journal_page_last 788
_journal_paper_doi 10.1039/d2ob02075k
_journal_volume 21
_journal_year 2023
_chemical_formula_moiety 'C27 H19 Cl O3'
_chemical_formula_sum 'C27 H19 Cl O3'
_chemical_formula_weight 426.87
_chemical_name_systematic 3-(2-chlorophenyl)-5-(5-oxo-1,5-diphenylpent-1-yn-3-yl)furan-2(5H)-one
_space_group_crystal_system monoclinic
_space_group_IT_number 14
_space_group_name_Hall '-P 2ybc'
_space_group_name_H-M_alt 'P 1 21/c 1'
_atom_sites_solution_hydrogens geom
_atom_sites_solution_primary dual
_audit_creation_date 2021-01-25
_audit_creation_method
;
Olex2 1.3
(compiled 2020.11.12 svn.r5f609507 for OlexSys, GUI svn.r6226)
;
_audit_update_record
;
2021-08-04 deposited with the CCDC.	2022-12-19 downloaded from the CCDC.
;
_cell_angle_alpha 90
_cell_angle_beta 95.697(2)
_cell_angle_gamma 90
_cell_formula_units_Z 4
_cell_length_a 9.4913(2)
_cell_length_b 11.5055(2)
_cell_length_c 19.8764(4)
_cell_measurement_reflns_used 7176
_cell_measurement_temperature 99.99(10)
_cell_measurement_theta_max 75.7810
_cell_measurement_theta_min 4.4290
_cell_volume 2159.82(7)
_computing_cell_refinement 'CrysAlisPro 1.171.40.84a (Rigaku OD, 2020)'
_computing_data_collection 'CrysAlisPro 1.171.40.84a (Rigaku OD, 2020)'
_computing_data_reduction 'CrysAlisPro 1.171.40.84a (Rigaku OD, 2020)'
_computing_molecular_graphics 'Olex2 1.3 (Dolomanov et al., 2009)'
_computing_publication_material 'Olex2 1.3 (Dolomanov et al., 2009)'
_computing_structure_refinement 'SHELXL 2018/3 (Sheldrick, 2015)'
_computing_structure_solution 'SHELXT  (Sheldrick, 2015)'
_diffrn_ambient_environment N~2~
_diffrn_ambient_temperature 99.99(10)
_diffrn_detector 'Hybrid Pixel Array Detector'
_diffrn_detector_area_resol_mean 10.0000
_diffrn_detector_type HyPix
_diffrn_measured_fraction_theta_full 0.998
_diffrn_measured_fraction_theta_max 0.954
_diffrn_measurement_details
;
List of Runs (angles in degrees, time in seconds):

  # Type    Start    End  Width  t~exp~   \w     \q     \k     \f   Frames
#--------------------------------------------------------------------------
  1  \w    -57.00 -27.00   0.50    3.00    -- -100.00  61.00  60.00   60
  2  \w    -56.00 -31.00   0.50    3.00    -- -100.00  61.00   0.00   50
  3  \w    -27.00  15.00   0.50    0.50    --  -46.62  30.00   7.00   84
  4  \w    -57.00 -27.00   0.50    3.00    -- -100.00  61.00  90.00   60
  5  \w    -55.00 -27.00   0.50    3.00    -- -100.00  61.00 120.00   56
  6  \w    -65.00 -28.00   0.50    3.00    -- -100.00  61.00 150.00   74
  7  \w    -39.00  22.00   0.50    0.50    --  -46.62  38.00 150.00  122
  8  \w    -12.00  18.00   0.50    0.50    --  -46.62  19.00 150.00   60
  9  \w     38.00 112.00   0.50    0.50    --   46.62  30.00   7.00  148
 10  \w     94.00 178.00   0.50    3.00    --  105.44  30.00   7.00  168
 11  \w     57.00  84.00   0.50    3.00    --  105.44 -94.00  60.00   54
 12  \w     68.00 107.00   0.50    3.00    --  105.44 -77.00  30.00   78
 13  \w     41.00  66.00   0.50    3.00    --  105.44 -61.00  90.00   50
 14  \w     36.00  64.00   0.50    3.00    --  105.44 -77.00  30.00   56
 15  \w     35.00  68.00   0.50    3.00    --  105.44 -61.00 -60.00   66
 16  \w     33.00 105.00   0.50    3.00    --  105.44 -94.00-120.00  144
 17  \w     34.00  73.00   0.50    3.00    --  105.44 -61.00-120.00   78
 18  \w     34.00  73.00   0.50    3.00    --  105.44 -61.00 -90.00   78
 19  \w     34.00  73.00   0.50    3.00    --  105.44 -61.00-150.00   78
 20  \w    -20.00   5.00   0.50    0.50    --   46.62 -30.00-153.00   50
 21  \w   -106.00 -35.00   0.50    0.50    --  -46.62 -30.00-153.00  142
 22  \w    -67.00 -28.00   0.50    3.00    -- -100.00  61.00-180.00   78
 23  \w    -63.00 -27.00   0.50    3.00    -- -100.00  77.00-180.00   72
 24  \w    -82.00 -40.00   0.50    3.00    -- -100.00 125.00 -90.00   84
 25  \w    -99.00 -74.00   0.50    3.00    -- -100.00  77.00-180.00   50
 26  \w   -114.00 -89.00   0.50    3.00    -- -100.00 -30.00-153.00   50
 27  \w   -119.00 -94.00   0.50    0.50    --  -46.62-125.00 -30.00   50
;
_diffrn_measurement_device 'four-circle diffractometer'
_diffrn_measurement_device_type 'XtaLAB Synergy R, DW system, HyPix'
_diffrn_measurement_method '\w scans'
_diffrn_orient_matrix_type 'CrysAlisPro convention (1999,Acta A55,543-557)'
_diffrn_orient_matrix_UB_11 -0.0520803000
_diffrn_orient_matrix_UB_12 0.0153086000
_diffrn_orient_matrix_UB_13 -0.0753855000
_diffrn_orient_matrix_UB_21 0.1415876000
_diffrn_orient_matrix_UB_22 -0.0484738000
_diffrn_orient_matrix_UB_23 -0.0195723000
_diffrn_orient_matrix_UB_31 -0.0619032000
_diffrn_orient_matrix_UB_32 -0.1238933000
_diffrn_orient_matrix_UB_33 -0.0016563000
_diffrn_radiation_monochromator mirror
_diffrn_radiation_probe x-ray
_diffrn_radiation_type 'Cu K\a'
_diffrn_radiation_wavelength 1.54184
_diffrn_reflns_av_R_equivalents 0.0709
_diffrn_reflns_av_unetI/netI 0.0586
_diffrn_reflns_Laue_measured_fraction_full 0.998
_diffrn_reflns_Laue_measured_fraction_max 0.954
_diffrn_reflns_limit_h_max 10
_diffrn_reflns_limit_h_min -11
_diffrn_reflns_limit_k_max 5
_diffrn_reflns_limit_k_min -14
_diffrn_reflns_limit_l_max 25
_diffrn_reflns_limit_l_min -23
_diffrn_reflns_number 15091
_diffrn_reflns_point_group_measured_fraction_full 0.998
_diffrn_reflns_point_group_measured_fraction_max 0.954
_diffrn_reflns_theta_full 67.684
_diffrn_reflns_theta_max 76.100
_diffrn_reflns_theta_min 4.446
_diffrn_source 'Rotating-anode X-ray tube'
_diffrn_source_type 'Rigaku (Cu) X-ray Source'
_exptl_absorpt_coefficient_mu 1.776
_exptl_absorpt_correction_T_max 1.00000
_exptl_absorpt_correction_T_min 0.77929
_exptl_absorpt_correction_type multi-scan
_exptl_absorpt_process_details
;
CrysAlisPro 1.171.40.84a (Rigaku Oxford Diffraction, 2020)
Empirical absorption correction using spherical harmonics,
implemented in SCALE3 ABSPACK scaling algorithm.
;
_exptl_crystal_colour yellow
_exptl_crystal_colour_primary yellow
_exptl_crystal_density_diffrn 1.313
_exptl_crystal_description block
_exptl_crystal_F_000 888
_exptl_crystal_size_max 0.3
_exptl_crystal_size_mid 0.2
_exptl_crystal_size_min 0.2
_refine_diff_density_max 0.825
_refine_diff_density_min -0.594
_refine_diff_density_rms 0.090
_refine_ls_extinction_method none
_refine_ls_goodness_of_fit_ref 1.051
_refine_ls_hydrogen_treatment constr
_refine_ls_matrix_type full
_refine_ls_number_parameters 280
_refine_ls_number_reflns 4305
_refine_ls_number_restraints 0
_refine_ls_restrained_S_all 1.051
_refine_ls_R_factor_all 0.0723
_refine_ls_R_factor_gt 0.0635
_refine_ls_shift/su_max 0.000
_refine_ls_shift/su_mean 0.000
_refine_ls_structure_factor_coef Fsqd
_refine_ls_weighting_details 'w=1/[\s^2^(Fo^2^)+(0.1188P)^2^+0.9771P] where P=(Fo^2^+2Fc^2^)/3'
_refine_ls_weighting_scheme calc
_refine_ls_wR_factor_gt 0.1766
_refine_ls_wR_factor_ref 0.1844
_reflns_Friedel_coverage 0.000
_reflns_number_gt 3698
_reflns_number_total 4305
_reflns_threshold_expression 'I > 2\s(I)'
_cod_data_source_file d2ob02075k2.cif
_cod_data_source_block zhangmch_210125_3
_cod_depositor_comments 'Adding full bibliography for 7159057--7159059.cif.'
_cod_database_code 7159057
_shelx_shelxl_version_number 2018/3
_shelx_space_group_comment
;
The symmetry employed for this shelxl refinement is uniquely defined
by the following loop, which should always be used as a source of
symmetry information in preference to the above space-group names.
They are only intended as comments.
;
_reflns_odcompleteness_completeness 99.80
_reflns_odcompleteness_iscentric 1
_reflns_odcompleteness_theta 66.97
_olex2_refinement_description
;
1. Fixed Uiso
 At 1.2 times of:
  All C(H) groups, All C(H,H) groups
2.a Ternary CH refined with riding coordinates:
 C12(H12), C8(H8)
2.b Secondary CH2 refined with riding coordinates:
 C13(H13A,H13B)
2.c Aromatic/amide H refined with riding coordinates:
 C9(H9), C25(H25), C6(H6), C21(H21), C5(H5), C24(H24), C23(H23), C3(H3),
 C4(H4), C22(H22), C29(H29), C31(H31), C30(H30), C27(H27), C28(H28)
;
_olex2_submission_special_instructions 'No special instructions were received'
_oxdiff_exptl_absorpt_empirical_details
;
Empirical correction (ABSPACK) includes:
- Absorption correction using spherical harmonics
- Frame scaling
;
_oxdiff_exptl_absorpt_empirical_full_max 3.642
_oxdiff_exptl_absorpt_empirical_full_min 0.655

loop_
_space_group_symop_operation_xyz
'x, y, z'
'-x, y+1/2, -z+1/2'
'-x, -y, -z'
'x, -y-1/2, z-1/2'

loop_
_atom_site_label
_atom_site_type_symbol
_atom_site_fract_x
_atom_site_fract_y
_atom_site_fract_z
_atom_site_U_iso_or_equiv
_atom_site_adp_type
_atom_site_occupancy
_atom_site_site_symmetry_order
_atom_site_calc_flag
_atom_site_refinement_flags_posn
_atom_site_refinement_flags_adp
_atom_site_refinement_flags_occupancy
_atom_site_disorder_assembly
_atom_site_disorder_group
Cl19 Cl -0.00742(6) 0.70043(5) 0.64525(3) 0.0347(2) Uani 1 1 d . . . . .
O7 O 0.51563(17) 0.63460(14) 0.71773(8) 0.0264(4) Uani 1 1 d . . . . .
O18 O 0.48250(19) 0.79539(15) 0.77761(9) 0.0322(4) Uani 1 1 d . . . . .
O15 O 0.71450(18) 0.44688(15) 0.51764(9) 0.0312(4) Uani 1 1 d . . . . .
C1 C 0.2204(2) 0.8424(2) 0.67793(11) 0.0237(5) Uani 1 1 d . . . . .
C20 C 0.9131(2) 0.40878(19) 0.59557(12) 0.0257(5) Uani 1 1 d . . . . .
C10 C 0.3172(2) 0.7419(2) 0.67993(11) 0.0232(5) Uani 1 1 d . . . . .
C12 C 0.5503(2) 0.56667(19) 0.60402(12) 0.0246(5) Uani 1 1 d . . . . .
H12 H 0.502498 0.524322 0.565492 0.030 Uiso 1 1 calc R U . . .
C8 C 0.4471(2) 0.5769(2) 0.65883(12) 0.0251(5) Uani 1 1 d . . . . .
H8 H 0.416746 0.499076 0.671362 0.030 Uiso 1 1 calc R U . . .
C14 C 0.7661(3) 0.45113(19) 0.57646(12) 0.0249(5) Uani 1 1 d . . . . .
C11 C 0.4434(2) 0.7325(2) 0.73058(11) 0.0246(5) Uani 1 1 d . . . . .
C9 C 0.3204(2) 0.6501(2) 0.63887(12) 0.0259(5) Uani 1 1 d . . . . .
H9 H 0.252977 0.634204 0.602856 0.031 Uiso 1 1 calc R U . . .
C25 C 0.9719(3) 0.4013(2) 0.66265(13) 0.0292(5) Uani 1 1 d . . . . .
H25 H 0.917634 0.420696 0.697490 0.035 Uiso 1 1 calc R U . . .
C6 C 0.2763(3) 0.9531(2) 0.69218(11) 0.0249(5) Uani 1 1 d . . . . .
H6 H 0.372717 0.960813 0.705013 0.030 Uiso 1 1 calc R U . . .
C13 C 0.6815(2) 0.4971(2) 0.63134(12) 0.0245(5) Uani 1 1 d . . . . .
H13A H 0.742098 0.546402 0.661372 0.029 Uiso 1 1 calc R U . . .
H13B H 0.651797 0.432178 0.657688 0.029 Uiso 1 1 calc R U . . .
C16 C 0.5881(2) 0.6832(2) 0.58059(12) 0.0264(5) Uani 1 1 d . . . . .
C26 C 0.6531(3) 0.9002(2) 0.55377(13) 0.0299(5) Uani 1 1 d . . . . .
C21 C 0.9969(3) 0.3808(2) 0.54429(13) 0.0311(5) Uani 1 1 d . . . . .
H21 H 0.958587 0.384726 0.499428 0.037 Uiso 1 1 calc R U . . .
C2 C 0.0745(3) 0.8348(2) 0.66024(12) 0.0263(5) Uani 1 1 d . . . . .
C17 C 0.6180(3) 0.7809(2) 0.56686(13) 0.0293(5) Uani 1 1 d . . . . .
C5 C 0.1917(3) 1.0517(2) 0.68770(13) 0.0303(5) Uani 1 1 d . . . . .
H5 H 0.231503 1.124397 0.697347 0.036 Uiso 1 1 calc R U . . .
C24 C 1.1109(3) 0.3651(2) 0.67753(14) 0.0337(6) Uani 1 1 d . . . . .
H24 H 1.148505 0.358145 0.722361 0.040 Uiso 1 1 calc R U . . .
C23 C 1.1938(3) 0.3394(2) 0.62619(15) 0.0334(6) Uani 1 1 d . . . . .
H23 H 1.287640 0.317028 0.636429 0.040 Uiso 1 1 calc R U . . .
C3 C -0.0109(3) 0.9335(2) 0.65587(13) 0.0325(6) Uani 1 1 d . . . . .
H3 H -0.107851 0.926351 0.644166 0.039 Uiso 1 1 calc R U . . .
C4 C 0.0478(3) 1.0416(2) 0.66882(14) 0.0339(6) Uani 1 1 d . . . . .
H4 H -0.009020 1.107569 0.664901 0.041 Uiso 1 1 calc R U . . .
C22 C 1.1367(3) 0.3470(2) 0.55926(15) 0.0355(6) Uani 1 1 d . . . . .
H22 H 1.192133 0.329581 0.524553 0.043 Uiso 1 1 calc R U . . .
C29 C 0.7226(3) 1.1323(2) 0.53156(15) 0.0398(6) Uani 1 1 d . . . . .
H29 H 0.744807 1.209707 0.524143 0.048 Uiso 1 1 calc R U . . .
C31 C 0.7464(4) 0.9291(2) 0.50618(14) 0.0433(7) Uani 1 1 d . . . . .
H31 H 0.784754 0.870720 0.481222 0.052 Uiso 1 1 calc R U . . .
C30 C 0.7823(4) 1.0445(3) 0.49593(15) 0.0448(7) Uani 1 1 d . . . . .
H30 H 0.846457 1.062858 0.465104 0.054 Uiso 1 1 calc R U . . .
C27 C 0.5955(3) 0.9892(3) 0.58847(17) 0.0430(7) Uani 1 1 d . . . . .
H27 H 0.531879 0.971859 0.619716 0.052 Uiso 1 1 calc R U . . .
C28 C 0.6309(4) 1.1039(3) 0.57758(19) 0.0505(8) Uani 1 1 d . . . . .
H28 H 0.591551 1.162468 0.602007 0.061 Uiso 1 1 calc R U . . .

loop_
_atom_site_aniso_label
_atom_site_aniso_U_11
_atom_site_aniso_U_22
_atom_site_aniso_U_33
_atom_site_aniso_U_23
_atom_site_aniso_U_13
_atom_site_aniso_U_12
Cl19 0.0276(3) 0.0312(4) 0.0452(4) -0.0077(2) 0.0035(2) -0.0060(2)
O7 0.0293(8) 0.0225(8) 0.0269(8) -0.0028(6) 0.0003(6) 0.0043(6)
O18 0.0341(9) 0.0295(9) 0.0314(9) -0.0064(7) -0.0048(7) 0.0052(7)
O15 0.0337(9) 0.0325(9) 0.0273(9) -0.0043(7) 0.0020(7) 0.0030(7)
C1 0.0250(11) 0.0240(11) 0.0224(10) 0.0001(9) 0.0036(8) 0.0009(9)
C20 0.0286(12) 0.0178(10) 0.0312(12) 0.0017(9) 0.0051(9) -0.0003(9)
C10 0.0249(11) 0.0212(11) 0.0238(10) 0.0007(8) 0.0044(8) -0.0009(8)
C12 0.0261(11) 0.0190(11) 0.0285(11) -0.0017(9) 0.0016(9) -0.0004(9)
C8 0.0277(11) 0.0200(10) 0.0274(11) -0.0023(9) 0.0023(9) -0.0009(9)
C14 0.0304(12) 0.0173(10) 0.0272(11) 0.0011(8) 0.0033(9) -0.0021(8)
C11 0.0284(11) 0.0212(11) 0.0241(11) -0.0024(9) 0.0014(8) 0.0017(9)
C9 0.0243(11) 0.0244(11) 0.0289(11) -0.0040(9) 0.0022(9) -0.0022(9)
C25 0.0338(13) 0.0235(12) 0.0306(12) -0.0014(9) 0.0044(9) 0.0028(9)
C6 0.0270(11) 0.0235(11) 0.0244(11) 0.0006(8) 0.0030(8) -0.0003(9)
C13 0.0263(11) 0.0212(11) 0.0262(11) 0.0014(9) 0.0033(9) 0.0012(8)
C16 0.0274(12) 0.0238(12) 0.0279(11) 0.0017(9) 0.0029(9) 0.0018(9)
C26 0.0274(12) 0.0256(12) 0.0352(12) 0.0039(10) -0.0040(9) -0.0012(9)
C21 0.0348(13) 0.0261(12) 0.0332(13) 0.0035(10) 0.0077(10) 0.0018(10)
C2 0.0284(12) 0.0250(11) 0.0251(11) -0.0029(9) 0.0010(9) -0.0002(9)
C17 0.0281(12) 0.0281(13) 0.0310(12) 0.0011(10) 0.0005(9) 0.0019(9)
C5 0.0369(13) 0.0230(12) 0.0305(12) -0.0006(9) 0.0008(10) 0.0005(9)
C24 0.0346(13) 0.0251(12) 0.0401(14) -0.0014(10) -0.0031(11) 0.0029(10)
C23 0.0265(12) 0.0196(11) 0.0540(16) 0.0052(10) 0.0033(11) 0.0024(9)
C3 0.0272(12) 0.0386(14) 0.0309(12) -0.0009(10) -0.0007(9) 0.0059(10)
C4 0.0359(14) 0.0280(13) 0.0370(13) 0.0015(10) 0.0002(10) 0.0098(10)
C22 0.0359(14) 0.0246(12) 0.0483(15) 0.0041(11) 0.0155(11) 0.0038(10)
C29 0.0469(16) 0.0239(12) 0.0466(16) 0.0015(11) -0.0046(12) -0.0047(11)
C31 0.071(2) 0.0289(14) 0.0315(14) -0.0016(11) 0.0112(13) -0.0061(13)
C30 0.068(2) 0.0325(15) 0.0355(14) 0.0035(11) 0.0109(13) -0.0126(13)
C27 0.0412(15) 0.0313(14) 0.0597(19) -0.0015(13) 0.0207(13) 0.0003(11)
C28 0.0518(18) 0.0283(14) 0.074(2) -0.0077(14) 0.0183(16) 0.0031(13)

loop_
_atom_type_symbol
_atom_type_description
_atom_type_scat_dispersion_real
_atom_type_scat_dispersion_imag
_atom_type_scat_source
C C 0.0181 0.0091 'International Tables Vol C Tables 4.2.6.8 and 6.1.1.4'
H H 0.0000 0.0000 'International Tables Vol C Tables 4.2.6.8 and 6.1.1.4'
Cl Cl 0.3639 0.7018 'International Tables Vol C Tables 4.2.6.8 and 6.1.1.4'
O O 0.0492 0.0322 'International Tables Vol C Tables 4.2.6.8 and 6.1.1.4'

loop_
_geom_angle_atom_site_label_1
_geom_angle_atom_site_label_2
_geom_angle_atom_site_label_3
_geom_angle
_geom_angle_site_symmetry_1
_geom_angle_site_symmetry_3
_geom_angle_publ_flag
C11 O7 C8 109.85(17) . . ?
C6 C1 C10 119.1(2) . . ?
C6 C1 C2 117.1(2) . . ?
C2 C1 C10 123.8(2) . . ?
C25 C20 C14 122.6(2) . . ?
C21 C20 C14 118.5(2) . . ?
C21 C20 C25 118.8(2) . . ?
C1 C10 C11 122.2(2) . . ?
C9 C10 C1 130.9(2) . . ?
C9 C10 C11 106.8(2) . . ?
C8 C12 H12 108.3 . . ?
C13 C12 H12 108.3 . . ?
C13 C12 C8 109.89(19) . . ?
C16 C12 H12 108.3 . . ?
C16 C12 C8 110.24(19) . . ?
C16 C12 C13 111.80(19) . . ?
O7 C8 C12 110.01(18) . . ?
O7 C8 H8 109.5 . . ?
O7 C8 C9 104.02(18) . . ?
C12 C8 H8 109.5 . . ?
C9 C8 C12 114.07(19) . . ?
C9 C8 H8 109.5 . . ?
O15 C14 C20 120.4(2) . . ?
O15 C14 C13 120.9(2) . . ?
C20 C14 C13 118.7(2) . . ?
O7 C11 C10 108.73(19) . . ?
O18 C11 O7 121.3(2) . . ?
O18 C11 C10 129.9(2) . . ?
C10 C9 C8 110.6(2) . . ?
C10 C9 H9 124.7 . . ?
C8 C9 H9 124.7 . . ?
C20 C25 H25 119.9 . . ?
C24 C25 C20 120.2(2) . . ?
C24 C25 H25 119.9 . . ?
C1 C6 H6 119.1 . . ?
C5 C6 C1 121.8(2) . . ?
C5 C6 H6 119.1 . . ?
C12 C13 H13A 108.9 . . ?
C12 C13 H13B 108.9 . . ?
C14 C13 C12 113.43(19) . . ?
C14 C13 H13A 108.9 . . ?
C14 C13 H13B 108.9 . . ?
H13A C13 H13B 107.7 . . ?
C17 C16 C12 174.6(3) . . ?
C31 C26 C17 121.4(2) . . ?
C27 C26 C17 120.4(2) . . ?
C27 C26 C31 118.2(2) . . ?
C20 C21 H21 119.6 . . ?
C22 C21 C20 120.8(2) . . ?
C22 C21 H21 119.6 . . ?
C1 C2 Cl19 120.86(18) . . ?
C3 C2 Cl19 117.76(19) . . ?
C3 C2 C1 121.4(2) . . ?
C16 C17 C26 177.1(3) . . ?
C6 C5 H5 120.1 . . ?
C4 C5 C6 119.8(2) . . ?
C4 C5 H5 120.1 . . ?
C25 C24 H24 119.8 . . ?
C23 C24 C25 120.4(3) . . ?
C23 C24 H24 119.8 . . ?
C24 C23 H23 120.1 . . ?
C24 C23 C22 119.8(2) . . ?
C22 C23 H23 120.1 . . ?
C2 C3 H3 119.9 . . ?
C4 C3 C2 120.2(2) . . ?
C4 C3 H3 119.9 . . ?
C5 C4 H4 120.1 . . ?
C3 C4 C5 119.8(2) . . ?
C3 C4 H4 120.1 . . ?
C21 C22 C23 119.8(2) . . ?
C21 C22 H22 120.1 . . ?
C23 C22 H22 120.1 . . ?
C30 C29 H29 120.4 . . ?
C28 C29 H29 120.4 . . ?
C28 C29 C30 119.2(3) . . ?
C26 C31 H31 119.8 . . ?
C30 C31 C26 120.4(3) . . ?
C30 C31 H31 119.8 . . ?
C29 C30 C31 120.2(3) . . ?
C29 C30 H30 119.9 . . ?
C31 C30 H30 119.9 . . ?
C26 C27 H27 119.5 . . ?
C26 C27 C28 121.1(3) . . ?
C28 C27 H27 119.5 . . ?
C29 C28 C27 120.9(3) . . ?
C29 C28 H28 119.5 . . ?
C27 C28 H28 119.5 . . ?

loop_
_geom_bond_atom_site_label_1
_geom_bond_atom_site_label_2
_geom_bond_distance
_geom_bond_site_symmetry_2
_geom_bond_publ_flag
Cl19 C2 1.743(2) . ?
O7 C8 1.443(3) . ?
O7 C11 1.356(3) . ?
O18 C11 1.211(3) . ?
O15 C14 1.223(3) . ?
C1 C10 1.475(3) . ?
C1 C6 1.397(3) . ?
C1 C2 1.398(3) . ?
C20 C14 1.491(3) . ?
C20 C25 1.396(3) . ?
C20 C21 1.391(3) . ?
C10 C11 1.490(3) . ?
C10 C9 1.337(3) . ?
C12 H12 0.9800 . ?
C12 C8 1.540(3) . ?
C12 C13 1.534(3) . ?
C12 C16 1.475(3) . ?
C8 H8 0.9800 . ?
C8 C9 1.490(3) . ?
C14 C13 1.512(3) . ?
C9 H9 0.9300 . ?
C25 H25 0.9300 . ?
C25 C24 1.387(4) . ?
C6 H6 0.9300 . ?
C6 C5 1.388(3) . ?
C13 H13A 0.9700 . ?
C13 H13B 0.9700 . ?
C16 C17 1.198(4) . ?
C26 C17 1.442(4) . ?
C26 C31 1.398(4) . ?
C26 C27 1.377(4) . ?
C21 H21 0.9300 . ?
C21 C22 1.387(4) . ?
C2 C3 1.393(4) . ?
C5 H5 0.9300 . ?
C5 C4 1.385(4) . ?
C24 H24 0.9300 . ?
C24 C23 1.381(4) . ?
C23 H23 0.9300 . ?
C23 C22 1.389(4) . ?
C3 H3 0.9300 . ?
C3 C4 1.376(4) . ?
C4 H4 0.9300 . ?
C22 H22 0.9300 . ?
C29 H29 0.9300 . ?
C29 C30 1.387(4) . ?
C29 C28 1.363(5) . ?
C31 H31 0.9300 . ?
C31 C30 1.391(4) . ?
C30 H30 0.9300 . ?
C27 H27 0.9300 . ?
C27 C28 1.385(4) . ?
C28 H28 0.9300 . ?

loop_
_geom_torsion_atom_site_label_1
_geom_torsion_atom_site_label_2
_geom_torsion_atom_site_label_3
_geom_torsion_atom_site_label_4
_geom_torsion
_geom_torsion_site_symmetry_1
_geom_torsion_site_symmetry_2
_geom_torsion_site_symmetry_3
_geom_torsion_site_symmetry_4
_geom_torsion_publ_flag
Cl19 C2 C3 C4 178.4(2) . . . . ?
O7 C8 C9 C10 1.7(3) . . . . ?
O15 C14 C13 C12 -16.5(3) . . . . ?
C1 C10 C11 O7 -176.75(19) . . . . ?
C1 C10 C11 O18 4.5(4) . . . . ?
C1 C10 C9 C8 175.0(2) . . . . ?
C1 C6 C5 C4 0.2(4) . . . . ?
C1 C2 C3 C4 0.2(4) . . . . ?
C20 C14 C13 C12 164.69(19) . . . . ?
C20 C25 C24 C23 1.9(4) . . . . ?
C20 C21 C22 C23 0.9(4) . . . . ?
C10 C1 C6 C5 176.6(2) . . . . ?
C10 C1 C2 Cl19 5.2(3) . . . . ?
C10 C1 C2 C3 -176.7(2) . . . . ?
C12 C8 C9 C10 -118.2(2) . . . . ?
C8 O7 C11 O18 -179.5(2) . . . . ?
C8 O7 C11 C10 1.6(2) . . . . ?
C8 C12 C13 C14 162.27(19) . . . . ?
C14 C20 C25 C24 -177.8(2) . . . . ?
C14 C20 C21 C22 176.5(2) . . . . ?
C11 O7 C8 C12 120.6(2) . . . . ?
C11 O7 C8 C9 -2.0(2) . . . . ?
C11 C10 C9 C8 -0.7(3) . . . . ?
C9 C10 C11 O7 -0.5(3) . . . . ?
C9 C10 C11 O18 -179.3(3) . . . . ?
C25 C20 C14 O15 -173.7(2) . . . . ?
C25 C20 C14 C13 5.2(3) . . . . ?
C25 C20 C21 C22 -0.6(4) . . . . ?
C25 C24 C23 C22 -1.6(4) . . . . ?
C6 C1 C10 C11 36.8(3) . . . . ?
C6 C1 C10 C9 -138.4(3) . . . . ?
C6 C1 C2 Cl19 -177.02(17) . . . . ?
C6 C1 C2 C3 1.1(3) . . . . ?
C6 C5 C4 C3 1.2(4) . . . . ?
C13 C12 C8 O7 59.5(2) . . . . ?
C13 C12 C8 C9 175.96(19) . . . . ?
C16 C12 C8 O7 -64.1(2) . . . . ?
C16 C12 C8 C9 52.3(3) . . . . ?
C16 C12 C13 C14 -75.0(3) . . . . ?
C26 C31 C30 C29 -1.8(5) . . . . ?
C26 C27 C28 C29 0.8(5) . . . . ?
C21 C20 C14 O15 9.4(3) . . . . ?
C21 C20 C14 C13 -171.8(2) . . . . ?
C21 C20 C25 C24 -0.8(4) . . . . ?
C2 C1 C10 C11 -145.4(2) . . . . ?
C2 C1 C10 C9 39.4(4) . . . . ?
C2 C1 C6 C5 -1.3(3) . . . . ?
C2 C3 C4 C5 -1.4(4) . . . . ?
C17 C26 C31 C30 -178.0(3) . . . . ?
C17 C26 C27 C28 178.5(3) . . . . ?
C24 C23 C22 C21 0.2(4) . . . . ?
C31 C26 C27 C28 -1.2(5) . . . . ?
C30 C29 C28 C27 -0.8(5) . . . . ?
C27 C26 C31 C30 1.7(4) . . . . ?
C28 C29 C30 C31 1.3(5) . . . . ?
